data_2212109
loop_
_publ_author_name
'Caddy, Judy'
'Coyanis, E. Mabel'
'Lemmerer, Andreas'
'Khanye, Setshaba D.'
'Omondi, Bernard'

_publ_section_title
;
 Butyldiphenylphosphine oxide
;
_journal_coeditor_code CI2282
_journal_issue 2
_journal_name_full 'Acta Crystallographica Section E'
_journal_page_first o1032
_journal_page_last o1033
_journal_paper_doi 10.1107/S160053680700414X
_journal_volume 63
_journal_year 2007
_chemical_formula_iupac 'C16 H19 O P'
_chemical_formula_moiety 'C16 H19 O P'
_chemical_formula_sum 'C16 H19 O P'
_chemical_formula_weight 258.28
_chemical_name_systematic
;
Butyldiphenylphosphine oxide
;
_space_group_IT_number 7
_symmetry_cell_setting monoclinic
_symmetry_space_group_name_Hall 'P -2yac'
_symmetry_space_group_name_H-M 'P 1 n 1'
_atom_sites_solution_hydrogens geom
_atom_sites_solution_primary direct
_atom_sites_solution_secondary difmap
_audit_creation_method SHELXL-97
_cell_angle_alpha 90.00
_cell_angle_beta 93.326(3)
_cell_angle_gamma 90.00
_cell_formula_units_Z 2
_cell_length_a 8.1289(12)
_cell_length_b 5.9814(9)
_cell_length_c 14.600(2)
_cell_measurement_reflns_used 4597
_cell_measurement_temperature 173(2)
_cell_measurement_theta_max 28.00
_cell_measurement_theta_min 2.80
_cell_volume 708.69(18)
_computing_cell_refinement 'SAINT (Bruker, 1997)'
_computing_data_collection 'SMART (Bruker, 1997)'
_computing_data_reduction SAINT
_computing_molecular_graphics
;
ORTEP-3 (Farrugia, 1997) and DIAMOND (Brandenburg, 2006)
;
_computing_publication_material 'WinGX (Farrugia, 1999)'
_computing_structure_refinement 'SHELXL97 (Sheldrick, 1997)'
_computing_structure_solution 'SHELXS97 (Sheldrick, 1997)'
_diffrn_ambient_temperature 173(2)
_diffrn_measured_fraction_theta_full 1.000
_diffrn_measured_fraction_theta_max 1.000
_diffrn_measurement_device_type 'Bruker SMART CCD area-detector'
_diffrn_measurement_method '\f and \w scans'
_diffrn_radiation_monochromator graphite
_diffrn_radiation_source 'fine-focus sealed tube'
_diffrn_radiation_type MoK\a
_diffrn_radiation_wavelength 0.71073
_diffrn_reflns_av_R_equivalents 0.0208
_diffrn_reflns_av_sigmaI/netI 0.0190
_diffrn_reflns_limit_h_max 10
_diffrn_reflns_limit_h_min -10
_diffrn_reflns_limit_k_max 7
_diffrn_reflns_limit_k_min -7
_diffrn_reflns_limit_l_max 19
_diffrn_reflns_limit_l_min -13
_diffrn_reflns_number 4597
_diffrn_reflns_theta_full 28.00
_diffrn_reflns_theta_max 28.00
_diffrn_reflns_theta_min 2.80
_diffrn_standards_number 0
_exptl_absorpt_coefficient_mu 0.180
_exptl_absorpt_correction_type none
_exptl_crystal_colour Colourless
_exptl_crystal_density_diffrn 1.210
_exptl_crystal_density_method 'not measured'
_exptl_crystal_description Block
_exptl_crystal_F_000 276
_exptl_crystal_size_max 0.44
_exptl_crystal_size_mid 0.32
_exptl_crystal_size_min 0.22
_refine_diff_density_max 0.336
_refine_diff_density_min -0.188
_refine_ls_abs_structure_details 'Flack (1983), 825 Friedel pairs'
_refine_ls_abs_structure_Flack -0.04(8)
_refine_ls_extinction_method none
_refine_ls_goodness_of_fit_ref 1.064
_refine_ls_hydrogen_treatment constr
_refine_ls_matrix_type full
_refine_ls_number_parameters 163
_refine_ls_number_reflns 2532
_refine_ls_number_restraints 2
_refine_ls_restrained_S_all 1.064
_refine_ls_R_factor_all 0.0313
_refine_ls_R_factor_gt 0.0305
_refine_ls_shift/su_max 0.011
_refine_ls_shift/su_mean 0.002
_refine_ls_structure_factor_coef Fsqd
_refine_ls_weighting_details 'calc w=1/[\s^2^(Fo^2^)+(0.0541P)^2^+0.118P] where P=(Fo^2^+2Fc^2^)/3'
_refine_ls_weighting_scheme calc
_refine_ls_wR_factor_gt 0.0831
_refine_ls_wR_factor_ref 0.0837
_reflns_number_gt 2474
_reflns_number_total 2532
_reflns_threshold_expression I>2\s(I)
_cod_data_source_file ci2282.cif
_cod_data_source_block I
_cod_depositor_comments
;
The following automatic conversions were performed:
'_symmetry_cell_setting' value 'Monoclinic' changed to 'monoclinic'
according to '/home/saulius/struct/CIF-dictionaries/cif_core.dic'
dictionary named 'cif_core.dic' version 2.4.1 from 2010-06-29.

Automatic conversion script
Id: cif_fix_enum 1527 2010-12-29 10:47:43Z saulius 

The following automatic conversions were performed:

'_symmetry_cell_setting' value 'Monoclinic' changed to 'monoclinic'
according to /home/saulius/struct/CIF-dictionaries/cif_core.dic
dictionary named 'cif_core.dic' version 2.4.1 from 2010-06-29.

Automatic conversion script
Id: cif_fix_values 1715 2011-07-08 13:25:40Z adriana 
;
_cod_original_cell_volume 708.68(18)
_cod_original_sg_symbol_H-M 'P n'
_cod_database_code 2212109
_cod_database_fobs_code 2212109

loop_
_symmetry_equiv_pos_as_xyz
'x, y, z'
'x+1/2, -y, z+1/2'

loop_
_atom_site_type_symbol
_atom_site_label
_atom_site_fract_x
_atom_site_fract_y
_atom_site_fract_z
_atom_site_U_iso_or_equiv
_atom_site_adp_type
_atom_site_calc_flag
_atom_site_refinement_flags
_atom_site_occupancy
C C1 1.1563(4) 1.0649(5) 0.5347(3) 0.0627(9) Uani d . 1
H H1A 1.2643 1.1300 0.5518 0.094 Uiso calc R 1
H H1B 1.0777 1.1077 0.5800 0.094 Uiso calc R 1
H H1C 1.1174 1.1204 0.4741 0.094 Uiso calc R 1
C C2 1.1705(3) 0.8160(4) 0.5318(2) 0.0496(6) Uani d . 1
H H2A 1.2143 0.7628 0.5927 0.060 Uiso calc R 1
H H2B 1.2515 0.7753 0.4865 0.060 Uiso calc R 1
C C3 1.0083(2) 0.6934(4) 0.50681(17) 0.0369(5) Uani d . 1
H H3A 0.9628 0.7470 0.4464 0.044 Uiso calc R 1
H H3B 1.0304 0.5313 0.5015 0.044 Uiso calc R 1
C C4 0.8808(2) 0.7304(3) 0.57832(14) 0.0269(4) Uani d . 1
H H4A 0.8451 0.8886 0.5757 0.032 Uiso calc R 1
H H4B 0.9340 0.7033 0.6401 0.032 Uiso calc R 1
C C5 0.5977(2) 0.8485(3) 0.41890(14) 0.0282(4) Uani d . 1
H H5 0.6628 0.9617 0.4488 0.034 Uiso calc R 1
C C6 0.5103(3) 0.8943(3) 0.33628(17) 0.0354(5) Uani d . 1
H H6 0.5189 1.0376 0.3089 0.043 Uiso calc R 1
C C7 0.4103(3) 0.7314(4) 0.29335(16) 0.0391(5) Uani d . 1
H H7 0.3512 0.7633 0.2368 0.047 Uiso calc R 1
C C8 0.3976(3) 0.5221(4) 0.33369(17) 0.0382(5) Uani d . 1
H H8 0.3268 0.4123 0.3057 0.046 Uiso calc R 1
C C9 0.4879(2) 0.4734(3) 0.41442(15) 0.0301(4) Uani d . 1
H H9 0.4808 0.3286 0.4406 0.036 Uiso calc R 1
C C10 0.58943(19) 0.6347(3) 0.45798(12) 0.0218(3) Uani d . 1
C C11 0.5709(2) 0.8430(3) 0.69449(16) 0.0321(4) Uani d . 1
H H11 0.6354 0.9591 0.6703 0.039 Uiso calc R 1
C C12 0.4757(3) 0.8855(4) 0.76880(18) 0.0412(5) Uani d . 1
H H12 0.4785 1.0292 0.7966 0.049 Uiso calc R 1
C C13 0.3769(3) 0.7198(4) 0.80247(17) 0.0411(5) Uani d . 1
H H13 0.3125 0.7498 0.8533 0.049 Uiso calc R 1
C C14 0.3719(3) 0.5099(4) 0.76207(18) 0.0390(5) Uani d . 1
H H14 0.3016 0.3973 0.7839 0.047 Uiso calc R 1
C C15 0.4703(2) 0.4650(3) 0.68941(16) 0.0314(4) Uani d . 1
H H15 0.4684 0.3202 0.6626 0.038 Uiso calc R 1
C C16 0.57178(19) 0.6297(3) 0.65537(13) 0.0226(3) Uani d . 1
P P 0.70109(4) 0.55356(6) 0.56337(3) 0.02075(11) Uani d . 1
O O 0.73584(14) 0.3074(2) 0.56441(11) 0.0288(3) Uani d . 1

loop_
_atom_site_aniso_label
_atom_site_aniso_U_11
_atom_site_aniso_U_22
_atom_site_aniso_U_33
_atom_site_aniso_U_12
_atom_site_aniso_U_13
_atom_site_aniso_U_23
C1 0.0521(15) 0.0615(17) 0.076(2) -0.0264(12) 0.0124(14) -0.0143(15)
C2 0.0267(10) 0.0600(15) 0.0630(17) -0.0001(9) 0.0095(10) 0.0076(13)
C3 0.0330(9) 0.0358(10) 0.0428(12) -0.0013(8) 0.0113(9) -0.0057(10)
C4 0.0237(7) 0.0285(8) 0.0282(9) -0.0048(6) -0.0001(7) -0.0010(7)
C5 0.0323(8) 0.0229(7) 0.0292(10) -0.0008(7) 0.0001(7) 0.0002(7)
C6 0.0467(12) 0.0267(8) 0.0323(11) 0.0071(8) -0.0023(9) 0.0036(9)
C7 0.0487(12) 0.0389(11) 0.0281(11) 0.0126(9) -0.0112(9) -0.0042(9)
C8 0.0449(11) 0.0326(10) 0.0354(12) -0.0004(8) -0.0115(9) -0.0091(9)
C9 0.0350(9) 0.0234(8) 0.0315(11) -0.0019(7) -0.0019(8) -0.0025(8)
C10 0.0242(7) 0.0222(7) 0.0187(8) 0.0016(6) 0.0000(6) -0.0007(7)
C11 0.0388(10) 0.0232(8) 0.0350(11) -0.0020(7) 0.0074(8) 0.0001(8)
C12 0.0557(13) 0.0282(9) 0.0410(13) 0.0069(9) 0.0147(11) -0.0026(9)
C13 0.0480(12) 0.0404(11) 0.0368(13) 0.0108(9) 0.0179(10) 0.0049(10)
C14 0.0407(11) 0.0364(10) 0.0414(13) -0.0003(8) 0.0140(9) 0.0111(10)
C15 0.0356(10) 0.0252(8) 0.0339(11) -0.0042(7) 0.0059(8) 0.0020(8)
C16 0.0239(7) 0.0240(7) 0.0199(8) 0.0007(6) 0.0006(6) 0.0013(7)
P 0.02212(18) 0.01903(17) 0.0210(2) 0.00044(17) 0.00011(14) -0.00015(18)
O 0.0334(7) 0.0196(5) 0.0334(7) 0.0037(4) 0.0008(6) -0.0003(6)

loop_
_atom_type_symbol
_atom_type_description
_atom_type_scat_dispersion_real
_atom_type_scat_dispersion_imag
_atom_type_scat_source
C C 0.0033 0.0016 'International Tables Vol C Tables 4.2.6.8 and 6.1.1.4'
H H 0.0000 0.0000 'International Tables Vol C Tables 4.2.6.8 and 6.1.1.4'
P P 0.1023 0.0942 'International Tables Vol C Tables 4.2.6.8 and 6.1.1.4'
O O 0.0106 0.0060 'International Tables Vol C Tables 4.2.6.8 and 6.1.1.4'

loop_
_geom_angle_atom_site_label_1
_geom_angle_atom_site_label_2
_geom_angle_atom_site_label_3
_geom_angle
_geom_angle_publ_flag
C2 C1 H1A 109.5 ?
C2 C1 H1B 109.5 ?
H1A C1 H1B 109.5 ?
C2 C1 H1C 109.5 ?
H1A C1 H1C 109.5 ?
H1B C1 H1C 109.5 ?
C1 C2 C3 114.6(2) ?
C1 C2 H2A 108.6 ?
C3 C2 H2A 108.6 ?
C1 C2 H2B 108.6 ?
C3 C2 H2B 108.6 ?
H2A C2 H2B 107.6 ?
C4 C3 C2 112.05(19) ?
C4 C3 H3A 109.2 ?
C2 C3 H3A 109.2 ?
C4 C3 H3B 109.2 ?
C2 C3 H3B 109.2 ?
H3A C3 H3B 107.9 ?
C3 C4 P 114.08(14) ?
C3 C4 H4A 108.7 ?
P C4 H4A 108.7 ?
C3 C4 H4B 108.7 ?
P C4 H4B 108.7 ?
H4A C4 H4B 107.6 ?
C6 C5 C10 119.86(18) ?
C6 C5 H5 120.1 ?
C10 C5 H5 120.1 ?
C5 C6 C7 120.48(19) ?
C5 C6 H6 119.8 ?
C7 C6 H6 119.8 ?
C8 C7 C6 119.6(2) ?
C8 C7 H7 120.2 ?
C6 C7 H7 120.2 ?
C9 C8 C7 120.1(2) ?
C9 C8 H8 119.9 ?
C7 C8 H8 119.9 ?
C8 C9 C10 120.82(19) ?
C8 C9 H9 119.6 ?
C10 C9 H9 119.6 ?
C9 C10 C5 118.99(18) ?
C9 C10 P 117.12(14) ?
C5 C10 P 123.89(14) ?
C12 C11 C16 120.06(18) ?
C12 C11 H11 120.0 ?
C16 C11 H11 120.0 ?
C13 C12 C11 120.4(2) ?
C13 C12 H12 119.8 ?
C11 C12 H12 119.8 ?
C12 C13 C14 120.1(2) ?
C12 C13 H13 120.0 ?
C14 C13 H13 120.0 ?
C13 C14 C15 119.67(19) ?
C13 C14 H14 120.2 ?
C15 C14 H14 120.2 ?
C14 C15 C16 120.90(19) ?
C14 C15 H15 119.6 ?
C16 C15 H15 119.6 ?
C15 C16 C11 118.81(17) ?
C15 C16 P 117.87(14) ?
C11 C16 P 123.31(13) ?
O P C4 115.03(8) y
O P C16 110.89(8) y
C4 P C16 105.27(9) y
O P C10 110.95(8) y
C4 P C10 107.95(9) y
C16 P C10 106.23(8) y

loop_
_geom_bond_atom_site_label_1
_geom_bond_atom_site_label_2
_geom_bond_distance
C1 C2 1.494(4)
C1 H1A 0.98
C1 H1B 0.98
C1 H1C 0.98
C2 C3 1.534(3)
C2 H2A 0.99
C2 H2B 0.99
C3 C4 1.529(3)
C3 H3A 0.99
C3 H3B 0.99
C4 P 1.8067(17)
C4 H4A 0.99
C4 H4B 0.99
C5 C6 1.391(3)
C5 C10 1.403(2)
C5 H5 0.95
C6 C7 1.394(3)
C6 H6 0.95
C7 C8 1.390(3)
C7 H7 0.95
C8 C9 1.383(3)
C8 H8 0.95
C9 C10 1.398(3)
C9 H9 0.95
C10 P 1.8071(19)
C11 C12 1.392(3)
C11 C16 1.398(3)
C11 H11 0.95
C12 C13 1.384(3)
C12 H12 0.95
C13 C14 1.387(3)
C13 H13 0.95
C14 C15 1.391(3)
C14 H14 0.95
C15 C16 1.395(2)
C15 H15 0.95
C16 P 1.8111(17)
P O 1.4991(13)

loop_
_geom_hbond_atom_site_label_D
_geom_hbond_atom_site_label_H
_geom_hbond_atom_site_label_A
_geom_hbond_site_symmetry_A
_geom_hbond_distance_DH
_geom_hbond_distance_HA
_geom_hbond_distance_DA
_geom_hbond_angle_DHA
C2 H2A Cg2 1_655 0.99 2.86 3.676(3) 153
C2 H2B Cg1 1_655 0.99 2.71 3.695(3) 174
C14 H14 Cg1 2_465 0.95 2.91 3.729(3) 145

loop_
_geom_torsion_atom_site_label_1
_geom_torsion_atom_site_label_2
_geom_torsion_atom_site_label_3
_geom_torsion_atom_site_label_4
_geom_torsion
C1 C2 C3 C4 -63.5(3)
C2 C3 C4 P -169.96(16)
C10 C5 C6 C7 2.1(3)
C5 C6 C7 C8 0.2(3)
C6 C7 C8 C9 -2.1(3)
C7 C8 C9 C10 1.8(3)
C8 C9 C10 C5 0.5(3)
C8 C9 C10 P 179.71(16)
C6 C5 C10 C9 -2.4(3)
C6 C5 C10 P 178.44(15)
C16 C11 C12 C13 -2.3(4)
C11 C12 C13 C14 -0.2(4)
C12 C13 C14 C15 1.9(4)
C13 C14 C15 C16 -1.3(4)
C14 C15 C16 C11 -1.1(3)
C14 C15 C16 P 177.86(18)
C12 C11 C16 C15 2.9(3)
C12 C11 C16 P -176.06(18)
C3 C4 P O 57.65(18)
C3 C4 P C16 -179.98(15)
C3 C4 P C10 -66.83(16)
C15 C16 P O -24.95(18)
C11 C16 P O 154.01(16)
C15 C16 P C4 -149.95(16)
C11 C16 P C4 29.01(19)
C15 C16 P C10 95.70(16)
C11 C16 P C10 -85.34(18)
C9 C10 P O 28.55(16)
C5 C10 P O -152.27(14)
C9 C10 P C4 155.44(14)
C5 C10 P C4 -25.37(17)
C9 C10 P C16 -92.05(15)
C5 C10 P C16 87.13(16)

loop_
_cod_related_entry_id
_cod_related_entry_database
_cod_related_entry_code
1 ChemSpider 172661
